data_4123109
loop_
_publ_author_name
'Siau, Woon-Yew'
'Bode, Jeffrey W.'

_publ_section_title
;
 One-Step Synthesis of Saturated Spirocyclic N-Heterocycles with Stannyl
 Amine Protocol (SnAP) Reagents and Ketones.
;
_journal_name_full 'Journal of the American Chemical Society'
_journal_page_first 141209160958008
_journal_paper_doi 10.1021/ja511232b
_journal_year 2014
_chemical_formula_moiety '2(C H Cl3), C16 H24 N O, Cl'
_chemical_formula_sum 'C18 H26 Cl7 N O'
_chemical_formula_weight 520.55
_chemical_name_systematic '2-methyl-9-phenyl-4-oxa-1-azaspiro[5.5]undecane chloride'
_space_group_crystal_system triclinic
_space_group_IT_number 2
_space_group_name_Hall '-P 1'
_space_group_name_H-M_alt 'P -1'
_symmetry_space_group_name_Hall '-P 1'
_symmetry_space_group_name_H-M 'P -1'
_atom_sites_solution_hydrogens geom
_atom_sites_solution_primary direct
_audit_creation_date 2014-10-23
_audit_creation_method
;
Olex2 1.2
(compiled 2014.09.19 svn.r3010 for OlexSys, GUI svn.r4874)
;
_cell_angle_alpha 103.245(2)
_cell_angle_beta 94.106(2)
_cell_angle_gamma 110.337(2)
_cell_formula_units_Z 2
_cell_length_a 9.0230(8)
_cell_length_b 10.7212(10)
_cell_length_c 13.9030(13)
_cell_measurement_reflns_used 7245
_cell_measurement_temperature 223.2(2)
_cell_measurement_theta_max 30.15
_cell_measurement_theta_min 2.44
_cell_volume 1210.59(19)
_computing_cell_refinement 'Bruker SAINT'
_computing_data_collection 'Bruker APEX2'
_computing_data_reduction 'Bruker SAINT'
_computing_molecular_graphics 'Olex2 (Dolomanov et al., 2009)'
_computing_publication_material 'Olex2 (Dolomanov et al., 2009)'
_computing_structure_refinement 'XL (Sheldrick, 2008)'
_computing_structure_solution 'XS (Sheldrick, 2008)'
_diffrn_ambient_temperature 223.2(2)
_diffrn_detector 'Bruker APEX2 area detector'
_diffrn_detector_area_resol_mean 8.33
_diffrn_detector_type 'CCD area detector'
_diffrn_measured_fraction_theta_full 0.999
_diffrn_measured_fraction_theta_max 0.997
_diffrn_measurement_device 'kappa-stage diffractometer'
_diffrn_measurement_device_type 'Bruker Kappa Apex2 Duo'
_diffrn_measurement_method '\w and \f scans'
_diffrn_radiation_monochromator 'focusing graphite'
_diffrn_radiation_probe x-ray
_diffrn_radiation_type MoK\a
_diffrn_radiation_wavelength 0.71073
_diffrn_reflns_av_R_equivalents 0.0214
_diffrn_reflns_av_unetI/netI 0.0227
_diffrn_reflns_Laue_measured_fraction_full 0.999
_diffrn_reflns_Laue_measured_fraction_max 0.997
_diffrn_reflns_limit_h_max 12
_diffrn_reflns_limit_h_min -12
_diffrn_reflns_limit_k_max 15
_diffrn_reflns_limit_k_min -15
_diffrn_reflns_limit_l_max 19
_diffrn_reflns_limit_l_min -19
_diffrn_reflns_number 23944
_diffrn_reflns_point_group_measured_fraction_full 0.999
_diffrn_reflns_point_group_measured_fraction_max 0.997
_diffrn_reflns_theta_full 25.242
_diffrn_reflns_theta_max 30.593
_diffrn_reflns_theta_min 2.105
_diffrn_source 'sealed tube'
_diffrn_standards_number 0
_exptl_absorpt_coefficient_mu 0.830
_exptl_absorpt_correction_T_max 0.7461
_exptl_absorpt_correction_T_min 0.7097
_exptl_absorpt_correction_type multi-scan
_exptl_absorpt_process_details
;
SADABS-2012/1 (Bruker,2012) was used for absorption correction.
wR2(int) was 0.0400 before and 0.0356 after correction.
The Ratio of minimum to maximum transmission is 0.9512.
The \l/2 correction factor is 0.0015.
;
_exptl_crystal_colour 'clear colourless'
_exptl_crystal_colour_lustre clear
_exptl_crystal_colour_primary colourless
_exptl_crystal_density_diffrn 1.428
_exptl_crystal_description needle
_exptl_crystal_F_000 536
_exptl_crystal_size_max 0.28
_exptl_crystal_size_mid 0.22
_exptl_crystal_size_min 0.18
_refine_diff_density_max 0.871
_refine_diff_density_min -0.734
_refine_diff_density_rms 0.059
_refine_ls_extinction_method none
_refine_ls_goodness_of_fit_ref 1.048
_refine_ls_hydrogen_treatment constr
_refine_ls_matrix_type full
_refine_ls_number_parameters 273
_refine_ls_number_reflns 7418
_refine_ls_number_restraints 279
_refine_ls_restrained_S_all 1.039
_refine_ls_R_factor_all 0.0649
_refine_ls_R_factor_gt 0.0487
_refine_ls_shift/su_max 0.000
_refine_ls_shift/su_mean 0.000
_refine_ls_structure_factor_coef Fsqd
_refine_ls_weighting_details 'w=1/[\s^2^(Fo^2^)+(0.0571P)^2^+0.7100P] where P=(Fo^2^+2Fc^2^)/3'
_refine_ls_weighting_scheme calc
_refine_ls_wR_factor_gt 0.1239
_refine_ls_wR_factor_ref 0.1347
_reflns_Friedel_coverage 0.000
_reflns_number_gt 5740
_reflns_number_total 7418
_reflns_threshold_expression 'I > 2\s(I)'
_cod_data_source_file ja511232b_si_003.cif
_cod_data_source_block mo_jb221014_0m
_cod_database_code 4123109
_shelxl_version_number 2014/6
_shelx_space_group_comment
;
The symmetry employed for this shelxl refinement is uniquely defined
by the following loop, which should always be used as a source of
symmetry information in preference to the above space-group names.
They are only intended as comments.
;
_olex2_refinement_description
;
1. Fixed Uiso
 At 1.2 times of:
  All C(H) groups, All C(H,H) groups, All N(H,H) groups
 At 1.5 times of:
  All C(H,H,H) groups
2. Restrained distances
 Cl2-C17 \\sim Cl3-C17 \\sim Cl1-C17 \\sim Cl2S-C1A \\sim Cl01-C1A \\sim
Cl3S-C1A
 with sigma of 0.02
3. Rigid bond restraints
 All non-hydrogen atoms
 with sigma for 1-2 distances of 0.01 and sigma for 1-3 distances of 0.01
4. Rigid body (RIGU) restrains
 All non-hydrogen atoms
 with sigma for 1-2 distances of 0.004 and sigma for 1-3 distances of 0.004
5. Others
 Sof(Cl3)=Sof(H17A)=Sof(Cl1A)=Sof(Cl2A)=1-FVAR(1)
 Sof(Cl1)=Sof(Cl2)=Sof(H17)=Sof(Cl3A)=FVAR(1)
6.a Ternary CH refined with riding coordinates:
 C4(H4), C15(H15), C17(H17), C17(H17A), C1A(H1A)
6.b Secondary CH2 refined with riding coordinates:
 C5(H5A,H5B), C6(H6A,H6B), C8(H8A,H8B), C10(H10A,H10B), C12(H12A,H12B),
 C13(H13A,H13B), N14(H14A,H14B)
6.c Aromatic/amide H refined with riding coordinates:
 C1(H1), C2(H2), C11(H11), C18(H18), C19(H19)
6.d Idealised Me refined as rotating group:
 C16(H16A,H16B,H16C)
;
_olex2_exptl_crystal_mounting_method 'Crystals burst at temperatures lower than 220K.'
_olex2_submission_original_sample_id jb221014
_olex2_submission_special_instructions 'No special instructions were received'

loop_
_space_group_symop_operation_xyz
'x, y, z'
'-x, -y, -z'

loop_
_atom_site_label
_atom_site_type_symbol
_atom_site_fract_x
_atom_site_fract_y
_atom_site_fract_z
_atom_site_U_iso_or_equiv
_atom_site_adp_type
_atom_site_occupancy
_atom_site_site_symmetry_order
_atom_site_calc_flag
_atom_site_refinement_flags_posn
_atom_site_refinement_flags_adp
_atom_site_refinement_flags_occupancy
_atom_site_disorder_assembly
_atom_site_disorder_group
Cl01 Cl 0.34874(13) 0.90389(11) 0.06373(10) 0.1069(4) Uani 1 1 d . U . . .
Cl1 Cl 0.2090(4) 0.3460(4) 0.2786(5) 0.0535(9) Uani 0.49(2) 1 d . U P A 1
Cl2 Cl 0.5220(6) 0.5324(5) 0.3788(5) 0.0578(9) Uani 0.49(2) 1 d . U P A 1
Cl2S Cl 0.26789(14) 0.62157(10) 0.06536(6) 0.0888(3) Uani 1 1 d . U . . .
Cl3 Cl 0.5114(10) 0.3285(4) 0.1949(4) 0.0670(10) Uani 0.51(2) 1 d . U P A 2
Cl3S Cl 0.12737(11) 0.68962(12) -0.09791(6) 0.0883(3) Uani 1 1 d . U . . .
C1 C 1.0263(3) 0.0465(2) 0.85724(17) 0.0479(5) Uani 1 1 d . U . . .
H1 H 0.9716 -0.0443 0.8606 0.057 Uiso 1 1 calc R . . . .
C2 C 0.9822(2) 0.0892(2) 0.77631(14) 0.0380(4) Uani 1 1 d . U . . .
H2 H 0.8969 0.0272 0.7256 0.046 Uiso 1 1 calc R . . . .
C3 C 1.0631(2) 0.22319(19) 0.76957(13) 0.0312(3) Uani 1 1 d . U . . .
C4 C 1.01944(19) 0.26999(17) 0.68052(12) 0.0284(3) Uani 1 1 d . U . . .
H4 H 1.0912 0.3676 0.6913 0.034 Uiso 1 1 calc R . . . .
C5 C 1.04379(19) 0.18590(18) 0.58203(12) 0.0283(3) Uani 1 1 d . U . . .
H5A H 1.1547 0.1908 0.5881 0.034 Uiso 1 1 calc R . . . .
H5B H 0.9730 0.0888 0.5693 0.034 Uiso 1 1 calc R . . . .
C6 C 1.00833(18) 0.23946(18) 0.49392(13) 0.0284(3) Uani 1 1 d . U . . .
H6A H 1.0204 0.1804 0.4323 0.034 Uiso 1 1 calc R . . . .
H6B H 1.0875 0.3330 0.5034 0.034 Uiso 1 1 calc R . . . .
C7 C 0.83968(18) 0.24324(16) 0.48129(12) 0.0260(3) Uani 1 1 d . U . . .
C8 C 0.8184(2) 0.31746(18) 0.40281(14) 0.0348(4) Uani 1 1 d . U . . .
H8A H 0.7111 0.3210 0.3988 0.042 Uiso 1 1 calc R . . . .
H8B H 0.8968 0.4127 0.4239 0.042 Uiso 1 1 calc R . . . .
O9 O 0.83811(16) 0.25132(15) 0.30651(10) 0.0387(3) Uani 1 1 d . U . . .
C10 C 0.7151(2) 0.1174(2) 0.26994(14) 0.0351(4) Uani 1 1 d . U . . .
H10A H 0.7273 0.0746 0.2023 0.042 Uiso 1 1 calc R . . . .
H10B H 0.6105 0.1263 0.2657 0.042 Uiso 1 1 calc R . . . .
C11 C 1.1874(3) 0.3130(2) 0.84652(15) 0.0421(4) Uani 1 1 d . U . . .
H11 H 1.2429 0.4039 0.8436 0.051 Uiso 1 1 calc R . . . .
C12 C 0.8459(2) 0.26313(18) 0.66930(13) 0.0307(3) Uani 1 1 d . U . . .
H12A H 0.7726 0.1675 0.6601 0.037 Uiso 1 1 calc R . . . .
H12B H 0.8307 0.3201 0.7309 0.037 Uiso 1 1 calc R . . . .
C13 C 0.8041(2) 0.31341(17) 0.58058(13) 0.0301(3) Uani 1 1 d . U . . .
H13A H 0.6897 0.2980 0.5727 0.036 Uiso 1 1 calc R . . . .
H13B H 0.8642 0.4132 0.5959 0.036 Uiso 1 1 calc R . . . .
N14 N 0.71286(15) 0.09797(13) 0.44189(10) 0.0238(2) Uani 1 1 d . U . . .
H14A H 0.7244 0.0473 0.4832 0.029 Uiso 1 1 calc R . . . .
H14B H 0.6154 0.1028 0.4432 0.029 Uiso 1 1 calc R . . . .
C15 C 0.7201(2) 0.02490(18) 0.33691(12) 0.0288(3) Uani 1 1 d . U . . .
H15 H 0.8225 0.0101 0.3367 0.035 Uiso 1 1 calc R . . . .
C16 C 0.5820(2) -0.1141(2) 0.30093(14) 0.0369(4) Uani 1 1 d . U . . .
H16A H 0.4816 -0.0999 0.2949 0.055 Uiso 1 1 calc GR . . . .
H16B H 0.5821 -0.1673 0.3487 0.055 Uiso 1 1 calc GR . . . .
H16C H 0.5939 -0.1638 0.2362 0.055 Uiso 1 1 calc GR . . . .
C17 C 0.4094(2) 0.3671(2) 0.29616(18) 0.0440(4) Uani 1 1 d . U . . .
H17 H 0.4154 0.3003 0.3336 0.053 Uiso 0.49(2) 1 calc R . P A 1
H17A H 0.3973 0.3023 0.3382 0.053 Uiso 0.51(2) 1 calc R . P A 2
C18 C 1.1505(3) 0.1373(3) 0.93290(17) 0.0538(6) Uani 1 1 d . U . . .
H18 H 1.1802 0.1085 0.9877 0.065 Uiso 1 1 calc R . . . .
C19 C 1.2306(3) 0.2704(3) 0.92747(17) 0.0540(6) Uani 1 1 d . U . . .
H19 H 1.3148 0.3325 0.9789 0.065 Uiso 1 1 calc R . . . .
C1A C 0.1982(3) 0.7401(3) 0.03032(17) 0.0515(5) Uani 1 1 d . U . . .
H1A H 0.1086 0.7444 0.0664 0.062 Uiso 1 1 calc R . . . .
Cl4 Cl 0.37461(5) 0.12767(4) 0.43551(3) 0.03085(10) Uani 1 1 d . U . . .
Cl3A Cl 0.4719(10) 0.3174(6) 0.1847(4) 0.0807(13) Uani 0.49(2) 1 d . U P A 1
Cl1A Cl 0.2208(7) 0.3645(7) 0.2470(8) 0.0765(15) Uani 0.51(2) 1 d . U P A 2
Cl2A Cl 0.5322(7) 0.5349(5) 0.3623(7) 0.0756(15) Uani 0.51(2) 1 d . U P A 2

loop_
_atom_site_aniso_label
_atom_site_aniso_U_11
_atom_site_aniso_U_22
_atom_site_aniso_U_33
_atom_site_aniso_U_23
_atom_site_aniso_U_13
_atom_site_aniso_U_12
Cl01 0.0853(6) 0.0804(6) 0.1309(9) 0.0411(6) -0.0157(6) 0.0006(5)
Cl1 0.0351(7) 0.0549(11) 0.0670(18) 0.0118(9) 0.0062(8) 0.0164(7)
Cl2 0.0473(13) 0.0558(16) 0.0695(15) 0.0154(9) -0.0044(11) 0.0221(13)
Cl2S 0.1491(9) 0.0838(5) 0.0557(4) 0.0194(4) 0.0156(5) 0.0703(6)
Cl3 0.073(2) 0.0722(15) 0.0877(17) 0.0432(12) 0.0387(15) 0.0471(13)
Cl3S 0.0883(6) 0.1271(8) 0.0492(4) 0.0250(4) -0.0009(3) 0.0419(5)
C1 0.0648(14) 0.0480(11) 0.0430(11) 0.0214(9) 0.0202(10) 0.0279(10)
C2 0.0436(10) 0.0375(9) 0.0342(9) 0.0102(7) 0.0109(7) 0.0156(8)
C3 0.0326(8) 0.0354(8) 0.0273(7) 0.0066(6) 0.0087(6) 0.0155(7)
C4 0.0264(7) 0.0279(7) 0.0293(7) 0.0066(6) 0.0061(6) 0.0086(6)
C5 0.0236(7) 0.0338(8) 0.0304(8) 0.0096(6) 0.0080(6) 0.0130(6)
C6 0.0205(7) 0.0342(8) 0.0308(8) 0.0119(6) 0.0081(6) 0.0079(6)
C7 0.0219(7) 0.0233(7) 0.0329(8) 0.0107(6) 0.0054(5) 0.0065(5)
C8 0.0323(8) 0.0296(8) 0.0445(10) 0.0185(7) 0.0053(7) 0.0089(7)
O9 0.0358(7) 0.0440(7) 0.0393(7) 0.0237(6) 0.0108(5) 0.0098(6)
C10 0.0349(9) 0.0417(9) 0.0312(8) 0.0146(7) 0.0065(7) 0.0142(7)
C11 0.0437(10) 0.0421(10) 0.0356(9) 0.0069(8) 0.0020(8) 0.0135(8)
C12 0.0294(8) 0.0315(8) 0.0316(8) 0.0053(6) 0.0107(6) 0.0130(7)
C13 0.0272(7) 0.0259(7) 0.0380(8) 0.0060(6) 0.0076(6) 0.0120(6)
N14 0.0210(6) 0.0238(6) 0.0290(6) 0.0100(5) 0.0080(5) 0.0088(5)
C15 0.0280(7) 0.0327(8) 0.0288(7) 0.0092(6) 0.0091(6) 0.0136(6)
C16 0.0373(9) 0.0334(9) 0.0354(9) 0.0034(7) 0.0057(7) 0.0113(7)
C17 0.0405(10) 0.0409(10) 0.0588(12) 0.0224(9) 0.0124(9) 0.0188(8)
C18 0.0702(15) 0.0708(15) 0.0358(10) 0.0217(10) 0.0124(10) 0.0397(13)
C19 0.0572(13) 0.0675(15) 0.0345(10) 0.0081(10) -0.0032(9) 0.0257(12)
C1A 0.0548(13) 0.0636(14) 0.0415(11) 0.0191(10) 0.0175(9) 0.0238(11)
Cl4 0.02638(18) 0.03010(19) 0.0401(2) 0.01579(16) 0.00858(15) 0.01079(15)
Cl3A 0.076(2) 0.125(3) 0.0621(14) 0.0229(13) 0.0285(14) 0.0617(17)
Cl1A 0.0492(12) 0.0833(18) 0.092(3) 0.0075(19) -0.0074(16) 0.0335(12)
Cl2A 0.0567(14) 0.0427(13) 0.108(3) 0.0149(14) 0.0084(15) -0.0003(11)

loop_
_atom_type_symbol
_atom_type_description
_atom_type_scat_dispersion_real
_atom_type_scat_dispersion_imag
_atom_type_scat_source
C C 0.0033 0.0016 'International Tables Vol C Tables 4.2.6.8 and 6.1.1.4'
H H 0.0000 0.0000 'International Tables Vol C Tables 4.2.6.8 and 6.1.1.4'
Cl Cl 0.1484 0.1585 'International Tables Vol C Tables 4.2.6.8 and 6.1.1.4'
N N 0.0061 0.0033 'International Tables Vol C Tables 4.2.6.8 and 6.1.1.4'
O O 0.0106 0.0060 'International Tables Vol C Tables 4.2.6.8 and 6.1.1.4'

loop_
_geom_angle_atom_site_label_1
_geom_angle_atom_site_label_2
_geom_angle_atom_site_label_3
_geom_angle
C2 C1 H1 119.9
C18 C1 H1 119.9
C18 C1 C2 120.2(2)
C1 C2 H2 119.6
C1 C2 C3 120.7(2)
C3 C2 H2 119.6
C2 C3 C4 121.34(16)
C11 C3 C2 118.22(18)
C11 C3 C4 120.44(17)
C3 C4 H4 107.7
C3 C4 C5 112.21(14)
C3 C4 C12 112.49(14)
C5 C4 H4 107.7
C5 C4 C12 108.70(13)
C12 C4 H4 107.7
C4 C5 H5A 109.3
C4 C5 H5B 109.3
H5A C5 H5B 108.0
C6 C5 C4 111.58(14)
C6 C5 H5A 109.3
C6 C5 H5B 109.3
C5 C6 H6A 108.9
C5 C6 H6B 108.9
C5 C6 C7 113.42(13)
H6A C6 H6B 107.7
C7 C6 H6A 108.9
C7 C6 H6B 108.9
C8 C7 C6 111.53(13)
C13 C7 C6 111.10(13)
C13 C7 C8 109.44(14)
N14 C7 C6 110.95(13)
N14 C7 C8 104.85(13)
N14 C7 C13 108.76(12)
C7 C8 H8A 109.1
C7 C8 H8B 109.1
H8A C8 H8B 107.8
O9 C8 C7 112.45(14)
O9 C8 H8A 109.1
O9 C8 H8B 109.1
C8 O9 C10 110.06(13)
O9 C10 H10A 109.2
O9 C10 H10B 109.2
O9 C10 C15 111.92(14)
H10A C10 H10B 107.9
C15 C10 H10A 109.2
C15 C10 H10B 109.2
C3 C11 H11 119.5
C19 C11 C3 120.9(2)
C19 C11 H11 119.5
C4 C12 H12A 109.2
C4 C12 H12B 109.2
H12A C12 H12B 107.9
C13 C12 C4 112.10(13)
C13 C12 H12A 109.2
C13 C12 H12B 109.2
C7 C13 C12 114.47(13)
C7 C13 H13A 108.6
C7 C13 H13B 108.6
C12 C13 H13A 108.6
C12 C13 H13B 108.6
H13A C13 H13B 107.6
C7 N14 H14A 108.8
C7 N14 H14B 108.8
H14A N14 H14B 107.7
C15 N14 C7 113.97(12)
C15 N14 H14A 108.8
C15 N14 H14B 108.8
C10 C15 H15 109.0
C10 C15 C16 111.36(15)
N14 C15 C10 108.03(14)
N14 C15 H15 109.0
N14 C15 C16 110.30(13)
C16 C15 H15 109.0
C15 C16 H16A 109.5
C15 C16 H16B 109.5
C15 C16 H16C 109.5
H16A C16 H16B 109.5
H16A C16 H16C 109.5
H16B C16 H16C 109.5
Cl1 C17 Cl2 109.0(2)
Cl1 C17 H17 105.3
Cl2 C17 H17 105.3
Cl3 C17 H17A 111.5
Cl3A C17 Cl1 111.9(2)
Cl3A C17 Cl2 119.0(4)
Cl3A C17 H17 105.3
Cl1A C17 Cl3 108.9(3)
Cl1A C17 H17A 111.5
Cl2A C17 Cl3 103.4(5)
Cl2A C17 H17A 111.5
Cl2A C17 Cl1A 109.6(3)
C1 C18 H18 120.2
C19 C18 C1 119.6(2)
C19 C18 H18 120.2
C11 C19 H19 119.8
C18 C19 C11 120.3(2)
C18 C19 H19 119.8
Cl01 C1A Cl2S 110.53(14)
Cl01 C1A Cl3S 109.93(13)
Cl01 C1A H1A 108.3
Cl2S C1A H1A 108.3
Cl3S C1A Cl2S 111.27(15)
Cl3S C1A H1A 108.3

loop_
_geom_bond_atom_site_label_1
_geom_bond_atom_site_label_2
_geom_bond_distance
Cl01 C1A 1.738(3)
Cl1 C17 1.734(4)
Cl2 C17 1.772(5)
Cl2S C1A 1.745(3)
Cl3 C17 1.785(5)
Cl3S C1A 1.742(2)
C1 H1 0.9400
C1 C2 1.390(3)
C1 C18 1.383(4)
C2 H2 0.9400
C2 C3 1.395(3)
C3 C4 1.514(2)
C3 C11 1.391(3)
C4 H4 0.9900
C4 C5 1.533(2)
C4 C12 1.537(2)
C5 H5A 0.9800
C5 H5B 0.9800
C5 C6 1.525(2)
C6 H6A 0.9800
C6 H6B 0.9800
C6 C7 1.535(2)
C7 C8 1.528(2)
C7 C13 1.527(2)
C7 N14 1.522(2)
C8 H8A 0.9800
C8 H8B 0.9800
C8 O9 1.419(2)
O9 C10 1.424(2)
C10 H10A 0.9800
C10 H10B 0.9800
C10 C15 1.517(2)
C11 H11 0.9400
C11 C19 1.387(3)
C12 H12A 0.9800
C12 H12B 0.9800
C12 C13 1.528(2)
C13 H13A 0.9800
C13 H13B 0.9800
N14 H14A 0.9000
N14 H14B 0.9000
N14 C15 1.508(2)
C15 H15 0.9900
C15 C16 1.518(2)
C16 H16A 0.9700
C16 H16B 0.9700
C16 H16C 0.9700
C17 H17 0.9900
C17 H17A 0.9900
C17 Cl3A 1.720(5)
C17 Cl1A 1.777(4)
C17 Cl2A 1.737(5)
C18 H18 0.9400
C18 C19 1.380(4)
C19 H19 0.9400
C1A H1A 0.9900

loop_
_geom_torsion_atom_site_label_1
_geom_torsion_atom_site_label_2
_geom_torsion_atom_site_label_3
_geom_torsion_atom_site_label_4
_geom_torsion
C1 C2 C3 C4 178.29(18)
C1 C2 C3 C11 -0.8(3)
C1 C18 C19 C11 -0.2(4)
C2 C1 C18 C19 -0.1(4)
C2 C3 C4 C5 -61.6(2)
C2 C3 C4 C12 61.3(2)
C2 C3 C11 C19 0.4(3)
C3 C4 C5 C6 -176.80(13)
C3 C4 C12 C13 178.79(14)
C3 C11 C19 C18 0.1(4)
C4 C3 C11 C19 -178.7(2)
C4 C5 C6 C7 -55.95(19)
C4 C12 C13 C7 52.63(19)
C5 C4 C12 C13 -56.32(18)
C5 C6 C7 C8 171.37(14)
C5 C6 C7 C13 48.98(18)
C5 C6 C7 N14 -72.14(17)
C6 C7 C8 O9 61.03(18)
C6 C7 C13 C12 -47.45(18)
C6 C7 N14 C15 -66.02(16)
C7 C8 O9 C10 64.68(18)
C7 N14 C15 C10 -53.63(17)
C7 N14 C15 C16 -175.56(13)
C8 C7 C13 C12 -171.04(14)
C8 C7 N14 C15 54.52(16)
C8 O9 C10 C15 -61.38(19)
O9 C10 C15 N14 54.97(18)
O9 C10 C15 C16 176.24(15)
C11 C3 C4 C5 117.43(19)
C11 C3 C4 C12 -119.62(19)
C12 C4 C5 C6 58.14(17)
C13 C7 C8 O9 -175.64(13)
C13 C7 N14 C15 171.50(13)
N14 C7 C8 O9 -59.12(17)
N14 C7 C13 C12 74.95(17)
C18 C1 C2 C3 0.7(3)
